data_2242886
loop_
_publ_author_name
'Sears, Jeremiah'
'Cramer, Roger'
'Boyle, Timothy'

_publ_section_title
;
 Crystal structure of hydroxy scandium nitrate chloride
;
_journal_coeditor_code HB4231
_journal_issue 5
_journal_name_full 'Acta Crystallographica Section E'
_journal_page_first 540
_journal_page_last 542
_journal_paper_doi 10.1107/S2056989019003918
_journal_volume 75
_journal_year 2019
_chemical_formula_iupac '[Sc2 (N O3)2 (O H)2 (H2 O)6] 2(Cl)'
_chemical_formula_moiety 'H14 N2 O14 Sc2 2+, 2(Cl -)'
_chemical_formula_sum 'Cl2 H14 N2 O14 Sc2'
_chemical_formula_weight 426.95
_chemical_name_systematic
;
Di-\m-hydroxido-bis[triaqua(nitrato-\k^2^<i>O</i>,<i>O</i>')scandium(III)]
dichloride
;
_space_group_crystal_system triclinic
_space_group_IT_number 2
_space_group_name_Hall '-P 1'
_space_group_name_H-M_alt 'P -1'
_symmetry_space_group_name_Hall '-P 1'
_symmetry_space_group_name_H-M 'P -1'
_atom_sites_solution_hydrogens difmap
_atom_sites_solution_primary direct
_audit_creation_method SHELXL-2014/7
_cell_angle_alpha 100.904(2)
_cell_angle_beta 110.125(2)
_cell_angle_gamma 102.329(2)
_cell_formula_units_Z 1
_cell_length_a 6.7221(3)
_cell_length_b 7.6279(4)
_cell_length_c 8.5181(4)
_cell_measurement_reflns_used 9960
_cell_measurement_temperature 100(2)
_cell_measurement_theta_max 43.44
_cell_measurement_theta_min 2.66
_cell_volume 383.87(3)
_computing_cell_refinement
;
SAINT (Bruker, 2016)
;
_computing_data_collection
;
APEX3 (Bruker, 2016)
;
_computing_data_reduction
;
SAINT (Bruker, 2016)
;
_computing_molecular_graphics
;
<i>OLEX2</i> (Dolomanov <i>et al.</i>,  2009)
;
_computing_publication_material
;
<i>OLEX2</i> (Dolomanov <i>et al.</i>,  2009)
;
_computing_structure_refinement 'SHELXL (Sheldrick, 2015b)'
_computing_structure_solution
;
SHELXT (Sheldrick, 2015a)
;
_diffrn_ambient_temperature 100(2)
_diffrn_measured_fraction_theta_full 0.999
_diffrn_measured_fraction_theta_max 0.996
_diffrn_measurement_device_type 'Bruker APEXII CCD'
_diffrn_measurement_method '\f and \w scans'
_diffrn_radiation_type MoK\a
_diffrn_radiation_wavelength 0.71073
_diffrn_reflns_av_R_equivalents 0.0250
_diffrn_reflns_av_unetI/netI 0.0265
_diffrn_reflns_limit_h_max 12
_diffrn_reflns_limit_h_min -12
_diffrn_reflns_limit_k_max 14
_diffrn_reflns_limit_k_min -14
_diffrn_reflns_limit_l_max 15
_diffrn_reflns_limit_l_min -16
_diffrn_reflns_number 21806
_diffrn_reflns_theta_full 25.242
_diffrn_reflns_theta_max 42.135
_diffrn_reflns_theta_min 2.658
_diffrn_source 'fine--focus tube'
_exptl_absorpt_coefficient_mu 1.297
_exptl_absorpt_correction_T_max 0.7486
_exptl_absorpt_correction_T_min 0.6341
_exptl_absorpt_correction_type multi-scan
_exptl_absorpt_process_details
;
(SADABS; Bruker, 2016)
;
_exptl_crystal_colour colourless
_exptl_crystal_density_diffrn 1.847
_exptl_crystal_description plate
_exptl_crystal_F_000 216
_exptl_crystal_size_max 0.524
_exptl_crystal_size_mid 0.236
_exptl_crystal_size_min 0.212
_refine_diff_density_max 0.496
_refine_diff_density_min -0.346
_refine_ls_extinction_method none
_refine_ls_goodness_of_fit_ref 1.040
_refine_ls_hydrogen_treatment refall
_refine_ls_matrix_type full
_refine_ls_number_parameters 119
_refine_ls_number_reflns 5393
_refine_ls_number_restraints 0
_refine_ls_restrained_S_all 1.040
_refine_ls_R_factor_all 0.0332
_refine_ls_R_factor_gt 0.0238
_refine_ls_shift/su_max 0.001
_refine_ls_shift/su_mean 0.000
_refine_ls_structure_factor_coef Fsqd
_refine_ls_weighting_details 'w=1/[\s^2^(Fo^2^)+(0.0260P)^2^+0.0527P] where P=(Fo^2^+2Fc^2^)/3'
_refine_ls_weighting_scheme calc
_refine_ls_wR_factor_gt 0.0530
_refine_ls_wR_factor_ref 0.0559
_reflns_number_gt 4597
_reflns_number_total 5393
_reflns_threshold_expression 'I > 2\s(I)'
_cod_data_source_file hb4231sup1.cif
_cod_data_source_block I
_cod_database_code 2242886
_shelx_space_group_comment
;
The symmetry employed for this shelxl refinement is uniquely defined
by the following loop, which should always be used as a source of
symmetry information in preference to the above space-group names.
They are only intended as comments.
;
_shelx_estimated_absorpt_t_min 0.550
_shelx_estimated_absorpt_t_max 0.771

loop_
_space_group_symop_operation_xyz
'x, y, z'
'-x, -y, -z'

loop_
_atom_site_type_symbol
_atom_site_label
_atom_site_fract_x
_atom_site_fract_y
_atom_site_fract_z
_atom_site_U_iso_or_equiv
_atom_site_adp_type
_atom_site_calc_flag
_atom_site_occupancy
Sc Sc1 0.64421(2) 0.20102(2) 0.65362(2) 0.00619(2) Uani d 1
O O1 0.77577(9) 0.34667(7) 0.50248(7) 0.01145(8) Uani d 1
H H1A 0.730(3) 0.425(2) 0.469(2) 0.037(4) Uiso d 1
H H1B 0.814(2) 0.297(2) 0.4330(19) 0.031(4) Uiso d 1
O O2 0.66804(8) -0.04815(7) 0.53126(6) 0.00944(8) Uani d 1
H H2 0.755(3) -0.084(2) 0.562(2) 0.042(4) Uiso d 1
O O3 0.97436(9) 0.22378(8) 0.82658(7) 0.01256(9) Uani d 1
H H3A 1.025(3) 0.136(2) 0.832(2) 0.036(4) Uiso d 1
H H3B 1.042(2) 0.306(2) 0.919(2) 0.030(4) Uiso d 1
O O4 0.54719(9) 0.11936(8) 0.84788(7) 0.01370(9) Uani d 1
H H4A 0.639(2) 0.131(2) 0.951(2) 0.032(4) Uiso d 1
H H4B 0.425(3) 0.048(2) 0.829(2) 0.037(4) Uiso d 1
O O5 0.77362(8) 0.48678(7) 0.86375(7) 0.01144(8) Uani d 1
O O6 0.45946(9) 0.42130(7) 0.64820(6) 0.01136(8) Uani d 1
O O7 0.57811(11) 0.68156(9) 0.85879(8) 0.02282(13) Uani d 1
N N1 0.60275(10) 0.53719(8) 0.79388(8) 0.01116(9) Uani d 1
Cl Cl1 0.09630(3) -0.14716(2) 0.78189(2) 0.01058(3) Uani d 1

loop_
_atom_site_aniso_label
_atom_site_aniso_U_11
_atom_site_aniso_U_22
_atom_site_aniso_U_33
_atom_site_aniso_U_12
_atom_site_aniso_U_13
_atom_site_aniso_U_23
Sc1 0.00664(4) 0.00485(4) 0.00490(4) 0.00172(3) 0.00048(3) 0.00005(3)
O1 0.0153(2) 0.0105(2) 0.0118(2) 0.00636(17) 0.00710(17) 0.00454(16)
O2 0.00739(17) 0.00762(18) 0.00909(18) 0.00341(14) -0.00061(14) -0.00082(14)
O3 0.01049(19) 0.00957(19) 0.0107(2) 0.00455(16) -0.00204(16) -0.00219(16)
O4 0.0119(2) 0.0173(2) 0.00861(19) 0.00022(17) 0.00226(16) 0.00464(17)
O5 0.00943(18) 0.00930(19) 0.01084(19) 0.00451(15) -0.00074(15) -0.00048(15)
O6 0.01149(19) 0.00946(19) 0.00762(18) 0.00380(15) -0.00085(15) -0.00164(15)
O7 0.0229(3) 0.0165(3) 0.0196(3) 0.0137(2) -0.0006(2) -0.0075(2)
N1 0.0113(2) 0.0094(2) 0.0092(2) 0.00476(17) 0.00089(17) -0.00115(17)
Cl1 0.01037(6) 0.01118(6) 0.01048(6) 0.00477(5) 0.00374(5) 0.00283(5)

loop_
_atom_type_symbol
_atom_type_description
_atom_type_scat_dispersion_real
_atom_type_scat_dispersion_imag
_atom_type_scat_source
Cl Cl 0.1484 0.1585 'International Tables Vol C Tables 4.2.6.8 and 6.1.1.4'
N N 0.0061 0.0033 'International Tables Vol C Tables 4.2.6.8 and 6.1.1.4'
O O 0.0106 0.0060 'International Tables Vol C Tables 4.2.6.8 and 6.1.1.4'
Sc Sc 0.2519 0.3716 'International Tables Vol C Tables 4.2.6.8 and 6.1.1.4'
H H 0.0000 0.0000 'International Tables Vol C Tables 4.2.6.8 and 6.1.1.4'

loop_
_geom_angle_atom_site_label_1
_geom_angle_atom_site_label_2
_geom_angle_atom_site_label_3
_geom_angle_site_symmetry_1
_geom_angle_site_symmetry_3
_geom_angle
O2 Sc1 O2 . 2_656 72.83(2)
O2 Sc1 O4 . . 99.79(2)
O2 Sc1 O4 2_656 . 89.10(2)
O2 Sc1 O1 . . 92.12(2)
O2 Sc1 O1 2_656 . 100.60(2)
O4 Sc1 O1 . . 166.48(2)
O2 Sc1 O3 . . 81.36(2)
O2 Sc1 O3 2_656 . 152.16(2)
O4 Sc1 O3 . . 85.12(2)
O1 Sc1 O3 . . 90.41(2)
O2 Sc1 O6 . . 148.997(19)
O2 Sc1 O6 2_656 . 78.391(19)
O4 Sc1 O6 . . 90.93(2)
O1 Sc1 O6 . . 81.93(2)
O3 Sc1 O6 . . 128.81(2)
O2 Sc1 O5 . . 154.887(19)
O2 Sc1 O5 2_656 . 131.997(19)
O4 Sc1 O5 . . 79.56(2)
O1 Sc1 O5 . . 86.94(2)
O3 Sc1 O5 . . 73.561(19)
O6 Sc1 O5 . . 55.610(18)
O2 Sc1 Sc1 . 2_656 36.441(14)
O2 Sc1 Sc1 2_656 2_656 36.388(14)
O4 Sc1 Sc1 . 2_656 95.494(17)
O1 Sc1 Sc1 . 2_656 97.895(16)
O3 Sc1 Sc1 . 2_656 117.158(16)
O6 Sc1 Sc1 . 2_656 114.024(14)
O5 Sc1 Sc1 . 2_656 168.016(14)
Sc1 O1 H1A . . 121.1(11)
Sc1 O1 H1B . . 122.4(10)
H1A O1 H1B . . 107.7(15)
Sc1 O2 Sc1 . 2_656 107.17(2)
Sc1 O2 H2 . . 125.6(14)
Sc1 O2 H2 2_656 . 125.0(14)
Sc1 O3 H3A . . 124.5(11)
Sc1 O3 H3B . . 122.1(10)
H3A O3 H3B . . 108.8(14)
Sc1 O4 H4A . . 124.1(10)
Sc1 O4 H4B . . 125.0(11)
H4A O4 H4B . . 108.9(14)
N1 O5 Sc1 . . 94.62(4)
N1 O6 Sc1 . . 95.45(4)
O7 N1 O5 . . 122.93(6)
O7 N1 O6 . . 122.90(6)
O5 N1 O6 . . 114.17(5)

loop_
_geom_bond_atom_site_label_1
_geom_bond_atom_site_label_2
_geom_bond_site_symmetry_2
_geom_bond_distance
Sc1 O2 . 2.0542(5)
Sc1 O2 2_656 2.0569(5)
Sc1 O4 . 2.1238(6)
Sc1 O1 . 2.1399(5)
Sc1 O3 . 2.1482(5)
Sc1 O6 . 2.2910(5)
Sc1 O5 . 2.3140(5)
Sc1 Sc1 2_656 3.3085(3)
O1 H1A . 0.782(16)
O1 H1B . 0.787(15)
O2 Sc1 2_656 2.0569(5)
O2 H2 . 0.692(16)
O3 H3A . 0.815(16)
O3 H3B . 0.811(15)
O4 H4A . 0.859(15)
O4 H4B . 0.824(16)
O5 N1 . 1.2752(8)
O6 N1 . 1.2837(8)
O7 N1 . 1.2068(8)

loop_
_geom_hbond_atom_site_label_D
_geom_hbond_atom_site_label_H
_geom_hbond_atom_site_label_A
_geom_hbond_site_symmetry_A
_geom_hbond_distance_DH
_geom_hbond_distance_HA
_geom_hbond_distance_DA
_geom_hbond_angle_DHA
O1 H1A O6 2_666 0.782(16) 2.051(16) 2.8175(7) 166.6(16)
O1 H1B Cl1 2_656 0.787(15) 2.300(15) 3.0856(6) 176.6(14)
O2 H2 Cl1 1_655 0.692(16) 2.617(16) 3.2749(5) 159.7(17)
O3 H3A Cl1 1_655 0.815(16) 2.305(16) 3.1017(6) 165.9(15)
O3 H3B O5 2_767 0.811(15) 1.989(15) 2.7977(7) 175.0(14)
O4 H4A Cl1 2_657 0.859(15) 2.316(15) 3.1722(6) 174.5(13)
O4 H4B Cl1 . 0.824(16) 2.242(16) 3.0658(6) 179.0(15)

loop_
_geom_torsion_atom_site_label_1
_geom_torsion_atom_site_label_2
_geom_torsion_atom_site_label_3
_geom_torsion_atom_site_label_4
_geom_torsion
Sc1 O5 N1 O7 176.54(7)
Sc1 O5 N1 O6 -3.65(6)
Sc1 O6 N1 O7 -176.50(7)
Sc1 O6 N1 O5 3.69(6)

_cod_database_fobs_code 2242886
